data_1538909
loop_
_publ_author_name
'Mortier, W.J.'
'Pluth, J.J.'
'Smith, J.V.'

_publ_section_title
;
 Positions of cations and molecules in Zeolites with the Chabazite
 framework. II. Absorption of carbon monoxide on dehydrated Ca-exchanged
 chabazite
;
_journal_name_full 'Materials Research Bulletin'
_journal_page_first 103
_journal_page_last 108
_journal_volume 12
_journal_year 1977
_chemical_formula_sum 'C1.828 Al3.8 Ca1.979 O25.828 Si8.2'
_chemical_name_systematic 'Ca1.979 Al3.8 Si8.2 O24 (C O)1.828'
_space_group_IT_number 166
_symmetry_space_group_name_Hall '-P 3* 2'
_symmetry_space_group_name_H-M 'R -3 m :R'
_cell_angle_alpha 93.06
_cell_angle_beta 93.06
_cell_angle_gamma 93.06
_cell_formula_units_Z 1
_cell_length_a 9.43
_cell_length_b 9.43
_cell_length_c 9.43
_cell_volume 834.842
_citation_journal_id_ASTM MRBUAC
_cod_data_source_file Mortier_MRBUAC_1977_1106.cif
_cod_data_source_block C1.828Al3.8Ca1.979O25.828Si8.2
_cod_original_cell_volume 834.8417
_cod_original_sg_symbol_Hall '-R 3 2" (-y+z,x+z,-x+y+z)'
_cod_database_code 1538909

loop_
_symmetry_equiv_pos_as_xyz
x,y,z
z,x,y
y,z,x
-y,-x,-z
-z,-y,-x
-x,-z,-y
-x,-y,-z
-z,-x,-y
-y,-z,-x
y,x,z
z,y,x
x,z,y

loop_
_atom_site_label
_atom_site_type_symbol
_atom_site_fract_x
_atom_site_fract_y
_atom_site_fract_z
_atom_site_occupancy
_atom_site_U_iso_or_equiv
O1 O-2 0.2686 -0.2686 0 1 0.0
C1 C+2 0.338 0.403 0.23 0.1523 0.0
O5 O-2 0.455 0.455 0.179 0.3047 0.0
Si1 Si+4 0.10002 0.3314 0.86919 0.6833 0.0
Ca2 Ca+2 0.1641 0.1641 0.1641 0.914 0.0
Al1 Al+3 0.10002 0.3314 0.86919 0.3167 0.0
O4 O-2 0.0184 0.0184 0.2971 1 0.0
Ca1 Ca+2 0 0 0 0.139 0.0
O2 O-2 0.1382 -0.1382 0.5 1 0.0
O3 O-2 0.2431 0.2431 0.8955 1 0.0
